data_4308828
loop_
_publ_author_name
'Markus Brym'
'Cameron Jones'
'James D. E. T. Wilton-Ely'

_publ_contact_author_name 'James D. Wilton-Ely'
_publ_section_title
;
Auration, Argentation, and Mercuration Reactions of an Iridaphosphirene
;
_journal_name_full 'Inorganic Chemistry'
_journal_page_first 3275
_journal_page_last 3282
_journal_paper_doi 10.1021/ic048532u
_journal_volume 44
_journal_year 2005
_chemical_formula_sum 'C48 H50 Au Cl Ir O P3'
_chemical_formula_weight 1160.41
_chemical_name_systematic
;
?
;
_space_group_IT_number 14
_symmetry_cell_setting monoclinic
_symmetry_space_group_name_Hall '-P 2ybc'
_symmetry_space_group_name_H-M 'P 1 21/c 1'
_atom_sites_solution_hydrogens geom
_atom_sites_solution_primary direct
_atom_sites_solution_secondary difmap
_audit_creation_method SHELXL-97
_cell_angle_alpha 90.00
_cell_angle_beta 105.03(3)
_cell_angle_gamma 90.00
_cell_formula_units_Z 4
_cell_length_a 13.311(3)
_cell_length_b 15.346(3)
_cell_length_c 22.193(4)
_cell_measurement_temperature 150(2)
_cell_volume 4378.3(16)
_computing_structure_refinement 'SHELXL-97 (Sheldrick, 1997)'
_computing_structure_solution 'SHELXS-97 (Sheldrick, 1990)'
_diffrn_ambient_temperature 150(2)
_diffrn_measured_fraction_theta_full 0.993
_diffrn_measured_fraction_theta_max 0.993
_diffrn_measurement_device_type 'Nonius Kappa CCD'
_diffrn_radiation_monochromator graphite
_diffrn_radiation_source 'fine-focus sealed tube'
_diffrn_radiation_type MoK\a
_diffrn_radiation_wavelength 0.71073
_diffrn_reflns_av_R_equivalents 0.1425
_diffrn_reflns_av_sigmaI/netI 0.1281
_diffrn_reflns_limit_h_max 16
_diffrn_reflns_limit_h_min -17
_diffrn_reflns_limit_k_max 19
_diffrn_reflns_limit_k_min -19
_diffrn_reflns_limit_l_max 28
_diffrn_reflns_limit_l_min -28
_diffrn_reflns_number 27851
_diffrn_reflns_theta_full 27.11
_diffrn_reflns_theta_max 27.11
_diffrn_reflns_theta_min 3.07
_exptl_absorpt_coefficient_mu 6.589
_exptl_absorpt_correction_T_max 0.532
_exptl_absorpt_correction_T_min 0.326
_exptl_absorpt_correction_type multi-scan
_exptl_absorpt_process_details 'Sortav (Blessing, 1995)'
_exptl_crystal_colour orange
_exptl_crystal_density_diffrn 1.760
_exptl_crystal_density_method 'not measured'
_exptl_crystal_description block
_exptl_crystal_F_000 2256
_exptl_crystal_size_max 0.15
_exptl_crystal_size_mid 0.12
_exptl_crystal_size_min 0.12
_refine_diff_density_max ' 1.826 (near Ir1)'
_refine_diff_density_min '-1.802 (near Ir1)'
_refine_diff_density_rms 0.254
_refine_ls_extinction_coef 0.00011(7)
_refine_ls_extinction_expression Fc^*^=kFc[1+0.001xFc^2^\l^3^/sin(2\q)]^-1/4^
_refine_ls_extinction_method SHELXL
_refine_ls_goodness_of_fit_ref 1.013
_refine_ls_hydrogen_treatment mixed
_refine_ls_matrix_type full
_refine_ls_number_parameters 521
_refine_ls_number_reflns 9606
_refine_ls_number_restraints 12
_refine_ls_restrained_S_all 1.014
_refine_ls_R_factor_all 0.1028
_refine_ls_R_factor_gt 0.0584
_refine_ls_shift/su_max 0.001
_refine_ls_shift/su_mean 0.000
_refine_ls_structure_factor_coef Fsqd
_refine_ls_weighting_details 'calc w=1/[\s^2^(Fo^2^)+(0.0502P)^2^+0.0000P] where P=(Fo^2^+2Fc^2^)/3'
_refine_ls_weighting_scheme calc
_refine_ls_wR_factor_gt 0.1211
_refine_ls_wR_factor_ref 0.1392
_reflns_number_gt 6364
_reflns_number_total 9606
_reflns_threshold_expression >2sigma(I)
_cod_data_source_file ic048532usi20041027_113733_2.cif
_cod_data_source_block compound_2
_cod_original_cell_volume 4378.3(15)
_cod_database_code 4308828

loop_
_symmetry_equiv_pos_as_xyz
'x, y, z'
'-x, y+1/2, -z+1/2'
'-x, -y, -z'
'x, -y-1/2, z-1/2'

loop_
_atom_site_label
_atom_site_type_symbol
_atom_site_fract_x
_atom_site_fract_y
_atom_site_fract_z
_atom_site_U_iso_or_equiv
_atom_site_adp_type
_atom_site_occupancy
_atom_site_symmetry_multiplicity
_atom_site_calc_flag
_atom_site_refinement_flags
_atom_site_disorder_assembly
_atom_site_disorder_group
Au1 Au -0.00783(3) 0.16094(2) 0.320923(17) 0.02981(13) Uani 1 1 d . . .
Ir1 Ir 0.30906(3) 0.14269(2) 0.399324(15) 0.02139(12) Uani 1 1 d . . .
Cl1 Cl -0.15760(19) 0.15247(17) 0.24127(13) 0.0461(7) Uani 1 1 d . . .
P1 P 0.13648(18) 0.17505(16) 0.40034(11) 0.0267(5) Uani 1 1 d . B .
P2 P 0.29854(17) 0.14918(15) 0.29167(11) 0.0238(5) Uani 1 1 d . . .
P3 P 0.41589(17) 0.26308(15) 0.43901(10) 0.0241(5) Uani 1 1 d . . .
O1 O 0.4937(5) 0.0199(4) 0.4322(3) 0.0406(18) Uani 1 1 d . . .
C1 C 0.2083(7) 0.0821(6) 0.4309(4) 0.026(2) Uani 1 1 d . . .
C2 C 0.1821(8) -0.0047(6) 0.4566(4) 0.034(2) Uani 1 1 d . . .
C3 C 0.2649(9) -0.0734(7) 0.4519(6) 0.059(3) Uani 1 1 d . . .
H3A H 0.3338 -0.0531 0.4754 0.089 Uiso 1 1 calc R . .
H3B H 0.2644 -0.0817 0.4081 0.089 Uiso 1 1 calc R . .
H3C H 0.2490 -0.1288 0.4694 0.089 Uiso 1 1 calc R . .
C4 C 0.0759(7) -0.0352(8) 0.4157(6) 0.063(4) Uani 1 1 d . . .
H4A H 0.0621 -0.0948 0.4273 0.094 Uiso 1 1 calc R . .
H4B H 0.0769 -0.0340 0.3717 0.094 Uiso 1 1 calc R . .
H4C H 0.0211 0.0036 0.4220 0.094 Uiso 1 1 calc R . .
C5 C 0.1788(12) 0.0047(9) 0.5233(6) 0.090(5) Uani 1 1 d U . .
H5A H 0.2481 0.0206 0.5489 0.135 Uiso 1 1 calc R . .
H5B H 0.1574 -0.0507 0.5381 0.135 Uiso 1 1 calc R . .
H5C H 0.1289 0.0503 0.5265 0.135 Uiso 1 1 calc R . .
C6 C 0.1104(8) 0.2543(7) 0.4596(5) 0.044(3) Uani 1 1 d . . .
H6 H 0.1226 0.3135 0.4440 0.053 Uiso 1 1 calc R A 1
C7 C 0.1749(10) 0.2490(9) 0.5200(6) 0.036(4) Uani 0.732(11) 1 d P B 1
H7A H 0.2483 0.2550 0.5185 0.043 Uiso 0.732(11) 1 calc PR B 1
H7B H 0.1667 0.1911 0.5378 0.043 Uiso 0.732(11) 1 calc PR B 1
C7A C 0.047(3) 0.202(2) 0.5021(15) 0.028(9) Uiso 0.268(11) 1 d P B 2
H7A1 H -0.0229 0.1863 0.4766 0.034 Uiso 0.268(11) 1 calc PR B 2
H7A2 H 0.0849 0.1484 0.5189 0.034 Uiso 0.268(11) 1 calc PR B 2
C8 C 0.1495(10) 0.3204(10) 0.5625(6) 0.042(4) Uani 0.732(11) 1 d P B 1
H8A H 0.1926 0.3117 0.6057 0.050 Uiso 0.732(11) 1 calc PR B 1
H8B H 0.1669 0.3782 0.5480 0.050 Uiso 0.732(11) 1 calc PR B 1
C8A C 0.039(4) 0.263(3) 0.556(2) 0.044(12) Uiso 0.268(11) 1 d P B 2
H8A1 H 0.1079 0.2713 0.5848 0.052 Uiso 0.268(11) 1 calc PR B 2
H8A2 H -0.0078 0.2361 0.5790 0.052 Uiso 0.268(11) 1 calc PR B 2
C9 C 0.0340(14) 0.3186(16) 0.5619(8) 0.066(5) Uani 0.732(11) 1 d P B 1
H9A H 0.0189 0.2635 0.5812 0.080 Uiso 0.732(11) 1 calc PR B 1
H9B H 0.0194 0.3674 0.5875 0.080 Uiso 0.732(11) 1 calc PR B 1
C9A C -0.010(4) 0.357(3) 0.526(3) 0.051(12) Uiso 0.268(11) 1 d P B 2
H9A1 H -0.0784 0.3491 0.4956 0.061 Uiso 0.268(11) 1 calc PR B 2
H9A2 H -0.0171 0.3978 0.5587 0.061 Uiso 0.268(11) 1 calc PR B 2
C10 C -0.0357(15) 0.3256(13) 0.4978(9) 0.069(6) Uani 0.732(11) 1 d PU B 1
H10A H -0.0265 0.3831 0.4799 0.082 Uiso 0.732(11) 1 calc PR B 1
H10B H -0.1092 0.3204 0.4994 0.082 Uiso 0.732(11) 1 calc PR B 1
C10A C 0.062(3) 0.389(2) 0.4956(17) 0.039(10) Uiso 0.268(11) 1 d P B 2
H10C H 0.1288 0.3971 0.5273 0.047 Uiso 0.268(11) 1 calc PR B 2
H10D H 0.0380 0.4466 0.4782 0.047 Uiso 0.268(11) 1 calc PR B 2
C11 C -0.0089(11) 0.2499(11) 0.4548(7) 0.060(5) Uani 0.732(11) 1 d P B 1
H11A H -0.0270 0.1924 0.4692 0.072 Uiso 0.732(11) 1 calc PR B 1
H11B H -0.0493 0.2582 0.4110 0.072 Uiso 0.732(11) 1 calc PR B 1
C11A C 0.083(2) 0.3319(17) 0.4421(13) 0.013(7) Uiso 0.268(11) 1 d P B 2
H11C H 0.0190 0.3298 0.4073 0.016 Uiso 0.268(11) 1 calc PR B 2
H11D H 0.1383 0.3596 0.4264 0.016 Uiso 0.268(11) 1 calc PR B 2
C12 C 0.4231(7) 0.0658(6) 0.4202(4) 0.030(2) Uani 1 1 d . . .
C13 C 0.4082(7) 0.1151(6) 0.2624(4) 0.026(2) Uani 1 1 d . . .
C14 C 0.5081(8) 0.1161(6) 0.3000(5) 0.037(2) Uani 1 1 d . . .
H14 H 0.5195 0.1337 0.3423 0.045 Uiso 1 1 calc R . .
C15 C 0.5930(7) 0.0921(6) 0.2782(5) 0.037(2) Uani 1 1 d . . .
H15 H 0.6616 0.0954 0.3047 0.045 Uiso 1 1 calc R . .
C16 C 0.5759(8) 0.0634(6) 0.2172(5) 0.040(3) Uani 1 1 d . . .
H16 H 0.6327 0.0434 0.2025 0.048 Uiso 1 1 calc R . .
C17 C 0.4768(8) 0.0635(6) 0.1777(5) 0.041(3) Uani 1 1 d . . .
H17 H 0.4660 0.0476 0.1351 0.049 Uiso 1 1 calc R . .
C18 C 0.3935(8) 0.0870(6) 0.2006(5) 0.035(2) Uani 1 1 d . . .
H18 H 0.3250 0.0840 0.1740 0.042 Uiso 1 1 calc R . .
C19 C 0.2048(7) 0.0626(6) 0.2562(4) 0.031(2) Uani 1 1 d . . .
C20 C 0.1149(8) 0.0766(7) 0.2096(5) 0.044(3) Uani 1 1 d . . .
H20 H 0.0959 0.1339 0.1949 0.053 Uiso 1 1 calc R . .
C21 C 0.0523(8) 0.0058(8) 0.1844(5) 0.053(3) Uani 1 1 d . . .
H21 H -0.0083 0.0151 0.1514 0.064 Uiso 1 1 calc R . .
C22 C 0.0766(8) -0.0762(7) 0.2063(5) 0.042(3) Uani 1 1 d . . .
H22 H 0.0316 -0.1233 0.1896 0.050 Uiso 1 1 calc R . .
C23 C 0.1661(8) -0.0914(7) 0.2526(4) 0.039(3) Uani 1 1 d . . .
H23 H 0.1833 -0.1488 0.2676 0.047 Uiso 1 1 calc R . .
C24 C 0.2310(8) -0.0221(6) 0.2771(4) 0.034(2) Uani 1 1 d . . .
H24 H 0.2937 -0.0326 0.3083 0.041 Uiso 1 1 calc R . .
C25 C 0.2543(7) 0.2491(6) 0.2477(4) 0.030(2) Uani 1 1 d . . .
C26 C 0.1572(7) 0.2839(7) 0.2457(4) 0.035(2) Uani 1 1 d . . .
H26 H 0.1110 0.2530 0.2642 0.042 Uiso 1 1 calc R . .
C27 C 0.1276(8) 0.3626(7) 0.2173(4) 0.040(3) Uani 1 1 d . . .
H27 H 0.0616 0.3863 0.2173 0.048 Uiso 1 1 calc R . .
C28 C 0.1926(8) 0.4079(6) 0.1888(5) 0.037(2) Uani 1 1 d . . .
H28 H 0.1711 0.4618 0.1684 0.045 Uiso 1 1 calc R . .
C29 C 0.2877(8) 0.3742(6) 0.1901(5) 0.037(2) Uani 1 1 d . . .
H29 H 0.3333 0.4057 0.1715 0.044 Uiso 1 1 calc R . .
C30 C 0.3192(7) 0.2949(6) 0.2182(4) 0.030(2) Uani 1 1 d . . .
H30 H 0.3849 0.2714 0.2174 0.036 Uiso 1 1 calc R . .
C31 C 0.3491(7) 0.3689(5) 0.4367(4) 0.028(2) Uani 1 1 d . . .
C32 C 0.3529(7) 0.4155(6) 0.4902(5) 0.038(3) Uani 1 1 d . . .
H32 H 0.3913 0.3935 0.5294 0.045 Uiso 1 1 calc R . .
C33 C 0.3008(9) 0.4944(6) 0.4872(5) 0.046(3) Uani 1 1 d . . .
H33 H 0.3061 0.5284 0.5236 0.055 Uiso 1 1 calc R . .
C34 C 0.2399(8) 0.5226(6) 0.4287(6) 0.044(3) Uani 1 1 d . . .
H34 H 0.2020 0.5755 0.4258 0.053 Uiso 1 1 calc R . .
C35 C 0.2347(8) 0.4743(6) 0.3758(5) 0.041(3) Uani 1 1 d . . .
H35 H 0.1952 0.4944 0.3363 0.049 Uiso 1 1 calc R . .
C36 C 0.2872(7) 0.3970(6) 0.3809(4) 0.033(2) Uani 1 1 d . . .
H36 H 0.2806 0.3620 0.3448 0.040 Uiso 1 1 calc R . .
C37 C 0.4839(7) 0.2485(5) 0.5221(4) 0.027(2) Uani 1 1 d . . .
C38 C 0.4560(7) 0.1831(6) 0.5579(4) 0.030(2) Uani 1 1 d . . .
H38 H 0.3997 0.1452 0.5402 0.036 Uiso 1 1 calc R . .
C39 C 0.5111(7) 0.1734(6) 0.6198(4) 0.032(2) Uani 1 1 d . . .
H39 H 0.4920 0.1284 0.6441 0.038 Uiso 1 1 calc R . .
C40 C 0.5924(7) 0.2273(6) 0.6467(4) 0.034(2) Uani 1 1 d . . .
H40 H 0.6288 0.2196 0.6893 0.041 Uiso 1 1 calc R . .
C41 C 0.6214(7) 0.2928(7) 0.6122(4) 0.038(2) Uani 1 1 d . . .
H41 H 0.6781 0.3301 0.6304 0.046 Uiso 1 1 calc R . .
C42 C 0.5653(7) 0.3034(7) 0.5492(4) 0.034(2) Uani 1 1 d . . .
H42 H 0.5839 0.3489 0.5251 0.041 Uiso 1 1 calc R . .
C43 C 0.5268(6) 0.2856(6) 0.4052(4) 0.024(2) Uani 1 1 d . . .
C44 C 0.6176(7) 0.2364(6) 0.4280(5) 0.037(2) Uani 1 1 d . . .
H44 H 0.6230 0.1969 0.4616 0.044 Uiso 1 1 calc R . .
C45 C 0.6996(8) 0.2465(7) 0.4005(5) 0.046(3) Uani 1 1 d . . .
H45 H 0.7612 0.2134 0.4162 0.055 Uiso 1 1 calc R . .
C46 C 0.6948(8) 0.3016(7) 0.3525(5) 0.046(3) Uani 1 1 d . . .
H46 H 0.7517 0.3072 0.3343 0.056 Uiso 1 1 calc R . .
C47 C 0.6048(9) 0.3498(7) 0.3304(6) 0.047(3) Uani 1 1 d . . .
H47 H 0.6000 0.3886 0.2964 0.057 Uiso 1 1 calc R . .
C48 C 0.5204(8) 0.3424(6) 0.3572(5) 0.036(2) Uani 1 1 d . . .
H48 H 0.4596 0.3766 0.3420 0.043 Uiso 1 1 calc R . .

loop_
_atom_site_aniso_label
_atom_site_aniso_U_11
_atom_site_aniso_U_22
_atom_site_aniso_U_33
_atom_site_aniso_U_23
_atom_site_aniso_U_13
_atom_site_aniso_U_12
Au1 0.0155(2) 0.0343(2) 0.0381(2) 0.00070(17) 0.00430(16) 0.00004(15)
Ir1 0.01461(19) 0.0255(2) 0.02288(19) 0.00205(15) 0.00266(14) -0.00179(14)
Cl1 0.0247(13) 0.0476(16) 0.0556(16) -0.0017(13) -0.0083(12) 0.0022(11)
P1 0.0186(12) 0.0346(14) 0.0285(12) -0.0004(11) 0.0089(10) -0.0003(10)
P2 0.0156(12) 0.0277(13) 0.0285(12) 0.0031(10) 0.0067(10) 0.0017(9)
P3 0.0153(12) 0.0252(12) 0.0294(12) 0.0020(10) 0.0012(10) -0.0022(9)
O1 0.025(4) 0.032(4) 0.056(4) 0.002(3) -0.005(3) 0.006(3)
C1 0.026(5) 0.030(5) 0.020(4) 0.003(4) 0.005(4) -0.006(4)
C2 0.039(6) 0.035(6) 0.025(5) 0.011(4) 0.005(4) -0.013(5)
C3 0.048(7) 0.042(7) 0.089(9) 0.038(7) 0.020(7) 0.002(6)
C4 0.017(6) 0.064(8) 0.105(10) 0.022(7) 0.012(6) -0.017(5)
C5 0.117(7) 0.074(7) 0.082(7) 0.005(5) 0.032(6) -0.019(6)
C6 0.030(6) 0.045(7) 0.060(7) -0.007(6) 0.018(5) -0.003(5)
C7 0.024(7) 0.040(8) 0.038(8) -0.013(7) -0.001(6) 0.001(6)
C8 0.017(7) 0.070(11) 0.033(7) -0.013(7) -0.003(6) -0.011(7)
C9 0.062(13) 0.102(17) 0.042(10) -0.019(11) 0.025(9) 0.004(12)
C10 0.063(8) 0.082(8) 0.062(7) -0.013(6) 0.020(6) 0.007(6)
C11 0.031(9) 0.084(13) 0.061(10) -0.056(10) 0.006(8) -0.005(8)
C12 0.026(5) 0.025(5) 0.034(5) -0.002(4) -0.002(4) 0.000(4)
C13 0.020(5) 0.025(5) 0.036(5) 0.002(4) 0.013(4) -0.003(4)
C14 0.032(6) 0.040(6) 0.045(6) -0.005(5) 0.018(5) -0.005(5)
C15 0.019(5) 0.038(6) 0.058(7) -0.007(5) 0.016(5) -0.002(4)
C16 0.030(6) 0.030(6) 0.067(7) 0.001(5) 0.024(5) 0.010(4)
C17 0.045(7) 0.033(6) 0.053(6) 0.005(5) 0.029(6) 0.004(5)
C18 0.024(5) 0.036(6) 0.048(6) -0.004(5) 0.014(5) 0.001(4)
C19 0.026(5) 0.040(6) 0.028(5) -0.004(4) 0.010(4) 0.000(4)
C20 0.029(6) 0.055(7) 0.047(6) 0.006(5) 0.008(5) -0.011(5)
C21 0.033(6) 0.058(8) 0.055(7) 0.001(6) -0.012(5) -0.021(6)
C22 0.037(6) 0.041(6) 0.052(7) -0.010(5) 0.021(6) -0.008(5)
C23 0.047(7) 0.042(6) 0.033(5) -0.010(5) 0.018(5) 0.001(5)
C24 0.036(6) 0.034(6) 0.029(5) -0.013(4) 0.001(4) 0.002(4)
C25 0.025(5) 0.038(6) 0.025(5) 0.003(4) 0.005(4) -0.003(4)
C26 0.027(6) 0.050(6) 0.028(5) 0.023(5) 0.008(4) 0.013(5)
C27 0.032(6) 0.051(7) 0.033(5) 0.008(5) 0.000(5) 0.010(5)
C28 0.039(6) 0.033(6) 0.041(6) 0.010(5) 0.012(5) 0.009(5)
C29 0.035(6) 0.031(5) 0.045(6) 0.016(5) 0.012(5) 0.005(4)
C30 0.024(5) 0.030(5) 0.038(5) 0.002(4) 0.012(4) 0.000(4)
C31 0.026(5) 0.021(5) 0.036(5) 0.007(4) 0.006(4) -0.002(4)
C32 0.018(5) 0.047(6) 0.040(6) 0.004(5) -0.009(4) 0.003(5)
C33 0.056(8) 0.025(5) 0.057(7) 0.000(5) 0.015(6) 0.001(5)
C34 0.028(6) 0.024(5) 0.087(9) -0.004(6) 0.025(6) 0.003(4)
C35 0.044(7) 0.031(6) 0.044(6) 0.017(5) 0.007(5) 0.008(5)
C36 0.028(5) 0.035(6) 0.032(5) 0.012(5) -0.003(4) 0.007(4)
C37 0.019(5) 0.023(5) 0.040(5) 0.004(4) 0.010(4) 0.004(4)
C38 0.014(5) 0.037(6) 0.036(5) -0.001(5) -0.001(4) 0.000(4)
C39 0.037(6) 0.031(5) 0.029(5) 0.016(4) 0.010(4) 0.000(4)
C40 0.028(5) 0.036(6) 0.028(5) 0.001(5) -0.011(4) 0.008(4)
C41 0.023(5) 0.043(6) 0.042(6) -0.006(5) -0.004(5) 0.000(5)
C42 0.022(5) 0.045(6) 0.030(5) 0.006(5) -0.005(4) -0.004(4)
C43 0.012(4) 0.027(5) 0.033(5) 0.003(4) 0.007(4) -0.006(4)
C44 0.020(5) 0.039(6) 0.047(6) 0.011(5) -0.001(4) -0.005(4)
C45 0.021(6) 0.041(6) 0.078(8) 0.018(6) 0.017(5) 0.001(5)
C46 0.025(6) 0.040(6) 0.081(8) 0.007(6) 0.028(6) -0.008(5)
C47 0.046(7) 0.039(6) 0.066(8) 0.013(5) 0.029(6) -0.001(5)
C48 0.029(6) 0.033(5) 0.045(6) 0.006(5) 0.007(5) -0.003(4)

loop_
_atom_type_symbol
_atom_type_description
_atom_type_scat_dispersion_real
_atom_type_scat_dispersion_imag
_atom_type_scat_source
C C 0.0033 0.0016 'International Tables Vol C Tables 4.2.6.8 and 6.1.1.4'
H H 0.0000 0.0000 'International Tables Vol C Tables 4.2.6.8 and 6.1.1.4'
P P 0.1023 0.0942 'International Tables Vol C Tables 4.2.6.8 and 6.1.1.4'
Cl Cl 0.1484 0.1585 'International Tables Vol C Tables 4.2.6.8 and 6.1.1.4'
Ir Ir -1.4442 7.9887 'International Tables Vol C Tables 4.2.6.8 and 6.1.1.4'
Au Au -2.0133 8.8022 'International Tables Vol C Tables 4.2.6.8 and 6.1.1.4'
O O 0.0106 0.0060 'International Tables Vol C Tables 4.2.6.8 and 6.1.1.4'

loop_
_geom_angle_atom_site_label_1
_geom_angle_atom_site_label_2
_geom_angle_atom_site_label_3
_geom_angle
_geom_angle_site_symmetry_1
_geom_angle_site_symmetry_3
_geom_angle_publ_flag
P1 Au1 Cl1 177.40(9) . . ?
C12 Ir1 C1 101.7(4) . . ?
C12 Ir1 P1 148.8(3) . . ?
C1 Ir1 P1 47.1(3) . . ?
C12 Ir1 P3 91.7(3) . . ?
C1 Ir1 P3 131.1(3) . . ?
P1 Ir1 P3 109.04(8) . . ?
C12 Ir1 P2 96.2(3) . . ?
C1 Ir1 P2 122.0(3) . . ?
P1 Ir1 P2 101.47(8) . . ?
P3 Ir1 P2 102.53(8) . . ?
C1 P1 C6 115.8(4) . . ?
C1 P1 Au1 119.5(3) . . ?
C6 P1 Au1 109.4(3) . . ?
C1 P1 Ir1 52.9(3) . . ?
C6 P1 Ir1 119.9(3) . . ?
Au1 P1 Ir1 127.39(11) . . ?
C13 P2 C25 103.1(4) . . ?
C13 P2 C19 99.0(4) . . ?
C25 P2 C19 106.6(4) . . ?
C13 P2 Ir1 120.4(3) . . ?
C25 P2 Ir1 120.1(3) . . ?
C19 P2 Ir1 104.9(3) . . ?
C37 P3 C31 104.0(4) . . ?
C37 P3 C43 101.0(4) . . ?
C31 P3 C43 104.7(4) . . ?
C37 P3 Ir1 111.7(3) . . ?
C31 P3 Ir1 116.1(3) . . ?
C43 P3 Ir1 117.5(3) . . ?
C2 C1 P1 134.5(7) . . ?
C2 C1 Ir1 144.5(7) . . ?
P1 C1 Ir1 79.9(3) . . ?
C5 C2 C1 110.7(9) . . ?
C5 C2 C4 110.7(10) . . ?
C1 C2 C4 108.0(8) . . ?
C5 C2 C3 109.6(9) . . ?
C1 C2 C3 109.5(8) . . ?
C4 C2 C3 108.3(9) . . ?
C11A C6 C7 113.7(16) . . ?
C11A C6 C11 79.2(16) . . ?
C7 C6 C11 115.1(11) . . ?
C11A C6 C7A 118.9(19) . . ?
C7 C6 C7A 72.3(14) . . ?
C11 C6 C7A 49.5(14) . . ?
C11A C6 P1 118.7(14) . . ?
C7 C6 P1 117.0(8) . . ?
C11 C6 P1 107.0(7) . . ?
C7A C6 P1 107.8(13) . . ?
C6 C7 C8 111.7(11) . . ?
C8A C7A C6 108(3) . . ?
C9 C8 C7 111.1(12) . . ?
C7A C8A C9A 108(4) . . ?
C10 C9 C8 112.4(14) . . ?
C10A C9A C8A 105(4) . . ?
C9 C10 C11 109.7(16) . . ?
C9A C10A C11A 117(3) . . ?
C6 C11 C10 108.0(12) . . ?
C6 C11A C10A 113(2) . . ?
O1 C12 Ir1 178.7(9) . . ?
C14 C13 C18 117.6(9) . . ?
C14 C13 P2 121.3(7) . . ?
C18 C13 P2 121.0(7) . . ?
C13 C14 C15 122.2(9) . . ?
C16 C15 C14 118.8(9) . . ?
C17 C16 C15 120.6(9) . . ?
C16 C17 C18 119.4(10) . . ?
C17 C18 C13 121.3(9) . . ?
C20 C19 C24 119.2(9) . . ?
C20 C19 P2 124.3(8) . . ?
C24 C19 P2 116.4(7) . . ?
C19 C20 C21 119.4(10) . . ?
C22 C21 C20 121.1(10) . . ?
C21 C22 C23 120.2(10) . . ?
C22 C23 C24 119.6(10) . . ?
C23 C24 C19 120.4(9) . . ?
C26 C25 C30 118.3(9) . . ?
C26 C25 P2 120.4(7) . . ?
C30 C25 P2 121.2(7) . . ?
C27 C26 C25 120.5(9) . . ?
C26 C27 C28 120.8(10) . . ?
C29 C28 C27 119.2(9) . . ?
C28 C29 C30 121.1(10) . . ?
C29 C30 C25 120.1(9) . . ?
C36 C31 C32 119.7(9) . . ?
C36 C31 P3 118.4(7) . . ?
C32 C31 P3 121.6(7) . . ?
C31 C32 C33 120.4(9) . . ?
C32 C33 C34 118.3(10) . . ?
C35 C34 C33 120.7(9) . . ?
C36 C35 C34 119.1(9) . . ?
C31 C36 C35 121.6(10) . . ?
C42 C37 C38 119.2(8) . . ?
C42 C37 P3 119.1(7) . . ?
C38 C37 P3 121.7(7) . . ?
C39 C38 C37 119.5(8) . . ?
C40 C39 C38 121.4(9) . . ?
C39 C40 C41 120.1(8) . . ?
C40 C41 C42 118.8(9) . . ?
C37 C42 C41 120.9(9) . . ?
C48 C43 C44 119.9(9) . . ?
C48 C43 P3 122.7(7) . . ?
C44 C43 P3 117.2(7) . . ?
C45 C44 C43 118.9(9) . . ?
C46 C45 C44 122.3(10) . . ?
C45 C46 C47 118.3(10) . . ?
C46 C47 C48 121.3(10) . . ?
C43 C48 C47 119.2(9) . . ?

loop_
_geom_bond_atom_site_label_1
_geom_bond_atom_site_label_2
_geom_bond_distance
_geom_bond_site_symmetry_2
_geom_bond_publ_flag
Au1 P1 2.255(2) . ?
Au1 Cl1 2.300(2) . ?
Ir1 C12 1.882(9) . ?
Ir1 C1 1.909(9) . ?
Ir1 P1 2.356(2) . ?
Ir1 P3 2.358(2) . ?
Ir1 P2 2.359(2) . ?
P1 C1 1.753(9) . ?
P1 C6 1.888(10) . ?
P2 C13 1.821(9) . ?
P2 C25 1.831(9) . ?
P2 C19 1.853(9) . ?
P3 C37 1.845(9) . ?
P3 C31 1.846(9) . ?
P3 C43 1.853(9) . ?
O1 C12 1.150(10) . ?
C1 C2 1.524(12) . ?
C2 C5 1.499(16) . ?
C2 C4 1.542(13) . ?
C2 C3 1.548(14) . ?
C6 C11A 1.28(3) . ?
C6 C7 1.395(15) . ?
C6 C11 1.565(17) . ?
C6 C7A 1.62(3) . ?
C7 C8 1.539(18) . ?
C7A C8A 1.53(5) . ?
C8 C9 1.53(2) . ?
C8A C9A 1.66(6) . ?
C9 C10 1.49(3) . ?
C9A C10A 1.38(6) . ?
C10 C11 1.60(2) . ?
C10A C11A 1.55(4) . ?
C13 C14 1.375(12) . ?
C13 C18 1.402(13) . ?
C14 C15 1.388(13) . ?
C15 C16 1.386(14) . ?
C16 C17 1.382(14) . ?
C17 C18 1.383(13) . ?
C19 C20 1.379(13) . ?
C19 C24 1.394(13) . ?
C20 C21 1.395(14) . ?
C21 C22 1.357(15) . ?
C22 C23 1.376(14) . ?
C23 C24 1.389(13) . ?
C25 C26 1.388(12) . ?
C25 C30 1.401(12) . ?
C26 C27 1.372(13) . ?
C27 C28 1.385(14) . ?
C28 C29 1.361(13) . ?
C29 C30 1.381(12) . ?
C31 C36 1.366(12) . ?
C31 C32 1.375(13) . ?
C32 C33 1.389(13) . ?
C33 C34 1.408(14) . ?
C34 C35 1.374(14) . ?
C35 C36 1.367(13) . ?
C37 C42 1.381(12) . ?
C37 C38 1.389(12) . ?
C38 C39 1.387(12) . ?
C39 C40 1.370(13) . ?
C40 C41 1.378(14) . ?
C41 C42 1.413(12) . ?
C43 C48 1.362(12) . ?
C43 C44 1.403(12) . ?
C44 C45 1.389(14) . ?
C45 C46 1.350(14) . ?
C46 C47 1.385(15) . ?
C47 C48 1.406(14) . ?
